data_4334928
loop_
_publ_author_name
'Kati Rosenstengel'
'Axel Schulz'
'Alexander Villinger'

_publ_contact_author_address
;
Universit\"at Rostock
Institut f\"ur Chemie
Abteilung f\"ur Anorganische Chemie
Albert-Einstein-Strasse 3a 
18059 Rostock
Bundesrepublik Deutschland
;
_publ_contact_author_email
;
axel.schulz@uni-rostock.de, alexander.villinger@uni-rostock.de'
;
_publ_contact_author_fax '+49 (0)381/498-6382'
_publ_contact_author_name 'Axel Schulz, Alexander Villinger'
_publ_contact_author_phone '+49 (0)381/498-6400 or 6403'
_publ_section_title
;
 Solid State Structure of Bi(N3)3, Bi(N3)3.Solvates and the Structural
 Dynamics in the [Bi(N3)6]3- Anion
;
_journal_name_full 'Inorganic Chemistry'
_journal_page_first 6110
_journal_page_last 6126
_journal_paper_doi 10.1021/ic400493v
_journal_volume 52
_journal_year 2013
_chemical_formula_moiety 'C3 H6 Bi N9 O'
_chemical_formula_sum 'C3 H6 Bi N9 O'
_chemical_formula_weight 393.15
_chemical_name_systematic
;
 ?
;
_space_group_IT_number 14
_symmetry_cell_setting monoclinic
_symmetry_Int_Tables_number 14
_symmetry_space_group_name_Hall '-P 2ybc'
_symmetry_space_group_name_H-M 'P 1 21/c 1'
_atom_sites_solution_hydrogens geom
_atom_sites_solution_primary direct
_atom_sites_solution_secondary difmap
_audit_author_name 'Villinger, A.'
_audit_creation_method SHELXL-97
_cell_angle_alpha 90.00
_cell_angle_beta 91.374(5)
_cell_angle_gamma 90.00
_cell_formula_units_Z 4
_cell_length_a 12.9369(10)
_cell_length_b 11.4650(8)
_cell_length_c 6.3166(4)
_cell_measurement_reflns_used 1871
_cell_measurement_temperature 173(2)
_cell_measurement_theta_max 47.992
_cell_measurement_theta_min 4.748
_cell_volume 936.62(11)
_computing_cell_refinement 'Bruker Apex V7.51A'
_computing_data_collection 'Bruker Apex V7.51A'
_computing_data_reduction 'Bruker SAINT'
_computing_molecular_graphics 'ORTEP-3v2.01 (Farrugia, 1997)'
_computing_publication_material SHELXL-97
_computing_structure_refinement 'SHELXL-97 (Sheldrick, 1997)'
_computing_structure_solution 'SHELXS-97 (Sheldrick, 1997)'
_diffrn_ambient_temperature 173(2)
_diffrn_measured_fraction_theta_full 0.998
_diffrn_measured_fraction_theta_max 0.998
_diffrn_measurement_device_type 'Bruker Apex Kappa II-CCD-diffractometer'
_diffrn_measurement_method 'phi and omega scans'
_diffrn_radiation_monochromator graphite
_diffrn_radiation_source 'sealed tube'
_diffrn_radiation_type MoK\a
_diffrn_radiation_wavelength 0.71073
_diffrn_reflns_av_R_equivalents 0.0936
_diffrn_reflns_av_sigmaI/netI 0.0905
_diffrn_reflns_limit_h_max 18
_diffrn_reflns_limit_h_min -17
_diffrn_reflns_limit_k_max 15
_diffrn_reflns_limit_k_min -16
_diffrn_reflns_limit_l_max 8
_diffrn_reflns_limit_l_min -8
_diffrn_reflns_number 14606
_diffrn_reflns_theta_full 30.00
_diffrn_reflns_theta_max 30.00
_diffrn_reflns_theta_min 1.78
_exptl_absorpt_coefficient_mu 18.811
_exptl_absorpt_correction_T_max 0.7048
_exptl_absorpt_correction_T_min 0.1039
_exptl_absorpt_correction_type numerical
_exptl_absorpt_process_details '(SADABS; Sheldrick, 2004)'
_exptl_crystal_colour colourless
_exptl_crystal_density_diffrn 2.788
_exptl_crystal_description plate
_exptl_crystal_F_000 712
_exptl_crystal_size_max 0.22
_exptl_crystal_size_mid 0.09
_exptl_crystal_size_min 0.02
_refine_diff_density_max 2.802
_refine_diff_density_min -1.972
_refine_diff_density_rms 0.374
_refine_ls_extinction_coef 0.0026(3)
_refine_ls_extinction_expression Fc^*^=kFc[1+0.001xFc^2^\l^3^/sin(2\q)]^-1/4^
_refine_ls_extinction_method SHELXL
_refine_ls_goodness_of_fit_ref 1.007
_refine_ls_hydrogen_treatment constr
_refine_ls_matrix_type full
_refine_ls_number_parameters 131
_refine_ls_number_reflns 2724
_refine_ls_number_restraints 0
_refine_ls_restrained_S_all 1.007
_refine_ls_R_factor_all 0.0833
_refine_ls_R_factor_gt 0.0435
_refine_ls_shift/su_max 0.001
_refine_ls_shift/su_mean 0.000
_refine_ls_structure_factor_coef Fsqd
_refine_ls_weighting_details 'calc w=1/[\s^2^(Fo^2^)+(0.0396P)^2^+0.0000P] where P=(Fo^2^+2Fc^2^)/3'
_refine_ls_weighting_scheme calc
_refine_ls_wR_factor_gt 0.0811
_refine_ls_wR_factor_ref 0.0952
_reflns_number_gt 1875
_reflns_number_total 2724
_reflns_threshold_expression >2\s(I)
_cod_data_source_file ic400493v_si_002_05.cif
_cod_data_source_block av760c_Bi(N3)3_acetone
_cod_original_sg_symbol_H-M 'P 21/c'
_cod_database_code 4334928

loop_
_symmetry_equiv_pos_as_xyz
'x, y, z'
'-x, y+1/2, -z+1/2'
'-x, -y, -z'
'x, -y-1/2, z-1/2'

loop_
_atom_site_label
_atom_site_type_symbol
_atom_site_fract_x
_atom_site_fract_y
_atom_site_fract_z
_atom_site_U_iso_or_equiv
_atom_site_adp_type
_atom_site_occupancy
_atom_site_symmetry_multiplicity
_atom_site_calc_flag
_atom_site_refinement_flags
Bi1 Bi 0.39713(3) 0.13242(3) 1.10281(5) 0.01423(13) Uani 1 1 d .
N1 N 0.2994(7) 0.2226(7) 0.8148(12) 0.0189(18) Uani 1 1 d .
N2 N 0.2091(7) 0.2057(7) 0.7659(12) 0.0202(18) Uani 1 1 d .
N3 N 0.1251(8) 0.1919(9) 0.7175(15) 0.038(3) Uani 1 1 d .
N4 N 0.4993(7) 0.2607(7) 0.9170(11) 0.0189(18) Uani 1 1 d .
N5 N 0.5883(7) 0.2341(7) 0.8832(11) 0.0163(17) Uani 1 1 d .
N6 N 0.6705(7) 0.2168(8) 0.8459(13) 0.029(2) Uani 1 1 d .
N7 N 0.4374(6) -0.0134(7) 0.8295(11) 0.0203(18) Uani 1 1 d .
N8 N 0.3972(6) -0.0040(7) 0.6555(11) 0.0151(16) Uani 1 1 d .
N9 N 0.3591(7) 0.0047(8) 0.4870(12) 0.027(2) Uani 1 1 d .
O1 O 0.2161(6) 0.0280(7) 1.0557(13) 0.039(2) Uani 1 1 d .
C1 C 0.1520(9) -0.0415(9) 1.1140(17) 0.030(3) Uani 1 1 d .
C2 C 0.1221(10) -0.0445(12) 1.3420(19) 0.048(3) Uani 1 1 d .
H2A H 0.1646 -0.1021 1.4184 0.073 Uiso 1 1 calc R
H2B H 0.0490 -0.0659 1.3511 0.073 Uiso 1 1 calc R
H2C H 0.1331 0.0327 1.4054 0.073 Uiso 1 1 calc R
C3 C 0.1062(10) -0.1272(11) 0.967(2) 0.044(3) Uani 1 1 d .
H3A H 0.1418 -0.1237 0.8316 0.067 Uiso 1 1 calc R
H3B H 0.0327 -0.1094 0.9429 0.067 Uiso 1 1 calc R
H3C H 0.1134 -0.2056 1.0271 0.067 Uiso 1 1 calc R

loop_
_atom_site_aniso_label
_atom_site_aniso_U_11
_atom_site_aniso_U_22
_atom_site_aniso_U_33
_atom_site_aniso_U_23
_atom_site_aniso_U_13
_atom_site_aniso_U_12
Bi1 0.0207(2) 0.01041(18) 0.01161(16) 0.00056(14) 0.00025(11) 0.00024(18)
N1 0.018(5) 0.018(4) 0.020(4) 0.003(3) -0.003(3) -0.003(4)
N2 0.022(5) 0.022(4) 0.017(4) 0.003(3) 0.006(4) -0.005(4)
N3 0.037(7) 0.044(6) 0.034(5) 0.004(4) -0.011(5) -0.018(5)
N4 0.022(5) 0.017(4) 0.018(4) 0.000(3) 0.003(3) -0.002(4)
N5 0.021(5) 0.016(4) 0.012(3) 0.006(3) 0.001(3) 0.007(4)
N6 0.024(6) 0.032(5) 0.030(5) 0.000(4) 0.004(4) 0.012(4)
N7 0.030(5) 0.021(4) 0.010(3) -0.004(3) -0.004(3) 0.000(4)
N8 0.011(4) 0.017(4) 0.018(4) 0.000(3) 0.010(3) 0.004(3)
N9 0.030(5) 0.030(5) 0.020(4) -0.002(4) -0.005(4) -0.004(4)
O1 0.035(5) 0.028(4) 0.054(5) 0.026(4) -0.009(4) -0.009(4)
C1 0.028(7) 0.021(6) 0.039(6) 0.005(4) -0.007(5) 0.007(5)
C2 0.048(9) 0.049(8) 0.048(8) -0.005(6) 0.004(7) -0.002(7)
C3 0.039(8) 0.052(9) 0.042(6) 0.004(6) -0.002(6) 0.001(7)

loop_
_atom_type_symbol
_atom_type_description
_atom_type_scat_dispersion_real
_atom_type_scat_dispersion_imag
_atom_type_scat_source
C C 0.0033 0.0016 'International Tables Vol C Tables 4.2.6.8 and 6.1.1.4'
H H 0.0000 0.0000 'International Tables Vol C Tables 4.2.6.8 and 6.1.1.4'
N N 0.0061 0.0033 'International Tables Vol C Tables 4.2.6.8 and 6.1.1.4'
O O 0.0106 0.0060 'International Tables Vol C Tables 4.2.6.8 and 6.1.1.4'
Bi Bi -4.1077 10.2566 'International Tables Vol C Tables 4.2.6.8 and 6.1.1.4'

loop_
_geom_angle_atom_site_label_1
_geom_angle_atom_site_label_2
_geom_angle_atom_site_label_3
_geom_angle
_geom_angle_site_symmetry_1
_geom_angle_site_symmetry_3
N4 Bi1 N1 69.0(3) . .
N4 Bi1 N7 86.7(3) . .
N1 Bi1 N7 83.1(3) . .
N4 Bi1 N1 98.7(3) . 4_566
N1 Bi1 N1 81.77(19) . 4_566
N7 Bi1 N1 160.8(3) . 4_566
N4 Bi1 N7 86.5(3) . 3_657
N1 Bi1 N7 140.4(3) . 3_657
N7 Bi1 N7 64.3(3) . 3_657
N1 Bi1 N7 134.1(2) 4_566 3_657
N4 Bi1 O1 138.3(2) . .
N1 Bi1 O1 70.3(2) . .
N7 Bi1 O1 79.4(3) . .
N1 Bi1 O1 84.5(3) 4_566 .
N7 Bi1 O1 120.8(2) 3_657 .
N4 Bi1 N4 78.81(19) . 4_566
N1 Bi1 N4 127.3(2) . 4_566
N7 Bi1 N4 136.5(3) . 4_566
N1 Bi1 N4 62.7(3) 4_566 4_566
N7 Bi1 N4 73.9(2) 3_657 4_566
O1 Bi1 N4 135.8(3) . 4_566
N2 N1 Bi1 127.1(6) . .
N2 N1 Bi1 117.7(6) . 4_565
Bi1 N1 Bi1 115.2(3) . 4_565
N3 N2 N1 178.6(10) . .
N5 N4 Bi1 119.0(6) . .
N5 N4 Bi1 116.2(6) . 4_565
Bi1 N4 Bi1 113.1(3) . 4_565
N6 N5 N4 175.3(10) . .
N8 N7 Bi1 118.8(6) . .
N8 N7 Bi1 122.6(6) . 3_657
Bi1 N7 Bi1 115.7(3) . 3_657
N9 N8 N7 179.5(10) . .
C1 O1 Bi1 150.9(7) . .
O1 C1 C3 121.0(11) . .
O1 C1 C2 120.0(11) . .
C3 C1 C2 118.9(11) . .
C1 C2 H2A 109.5 . .
C1 C2 H2B 109.5 . .
H2A C2 H2B 109.5 . .
C1 C2 H2C 109.5 . .
H2A C2 H2C 109.5 . .
H2B C2 H2C 109.5 . .
C1 C3 H3A 109.5 . .
C1 C3 H3B 109.5 . .
H3A C3 H3B 109.5 . .
C1 C3 H3C 109.5 . .
H3A C3 H3C 109.5 . .
H3B C3 H3C 109.5 . .

loop_
_geom_bond_atom_site_label_1
_geom_bond_atom_site_label_2
_geom_bond_distance
_geom_bond_site_symmetry_2
Bi1 N4 2.316(8) .
Bi1 N1 2.422(8) .
Bi1 N7 2.468(7) .
Bi1 N1 2.497(8) 4_566
Bi1 N7 2.565(8) 3_657
Bi1 O1 2.640(8) .
Bi1 N4 2.657(8) 4_566
N1 N2 1.217(12) .
N1 Bi1 2.497(8) 4_565
N2 N3 1.133(12) .
N4 N5 1.215(11) .
N4 Bi1 2.657(8) 4_565
N5 N6 1.112(11) .
N7 N8 1.209(9) .
N7 Bi1 2.565(8) 3_657
N8 N9 1.167(10) .
O1 C1 1.213(13) .
C1 C3 1.469(16) .
C1 C2 1.501(15) .
C2 H2A 0.9800 .
C2 H2B 0.9800 .
C2 H2C 0.9800 .
C3 H3A 0.9800 .
C3 H3B 0.9800 .
C3 H3C 0.9800 .

loop_
_geom_torsion_atom_site_label_1
_geom_torsion_atom_site_label_2
_geom_torsion_atom_site_label_3
_geom_torsion_atom_site_label_4
_geom_torsion
_geom_torsion_site_symmetry_1
_geom_torsion_site_symmetry_4
N4 Bi1 N1 N2 179.5(9) . .
N7 Bi1 N1 N2 90.4(8) . .
N1 Bi1 N1 N2 -77.8(7) 4_566 .
N7 Bi1 N1 N2 124.1(8) 3_657 .
O1 Bi1 N1 N2 9.2(8) . .
N4 Bi1 N1 N2 -124.1(8) 4_566 .
N4 Bi1 N1 Bi1 -1.4(3) . 4_565
N7 Bi1 N1 Bi1 -90.6(4) . 4_565
N1 Bi1 N1 Bi1 101.3(5) 4_566 4_565
N7 Bi1 N1 Bi1 -56.9(5) 3_657 4_565
O1 Bi1 N1 Bi1 -171.7(4) . 4_565
N4 Bi1 N1 Bi1 55.0(5) 4_566 4_565
Bi1 N1 N2 N3 170(44) . .
Bi1 N1 N2 N3 -9(44) 4_565 .
N1 Bi1 N4 N5 -140.3(7) . .
N7 Bi1 N4 N5 -56.5(7) . .
N1 Bi1 N4 N5 142.1(7) 4_566 .
N7 Bi1 N4 N5 8.0(7) 3_657 .
O1 Bi1 N4 N5 -126.5(7) . .
N4 Bi1 N4 N5 82.3(6) 4_566 .
N1 Bi1 N4 Bi1 1.3(3) . 4_565
N7 Bi1 N4 Bi1 85.1(3) . 4_565
N1 Bi1 N4 Bi1 -76.3(3) 4_566 4_565
N7 Bi1 N4 Bi1 149.6(3) 3_657 4_565
O1 Bi1 N4 Bi1 15.1(6) . 4_565
N4 Bi1 N4 Bi1 -136.2(4) 4_566 4_565
Bi1 N4 N5 N6 -178(12) . .
Bi1 N4 N5 N6 42(12) 4_565 .
N4 Bi1 N7 N8 -73.3(7) . .
N1 Bi1 N7 N8 -4.0(7) . .
N1 Bi1 N7 N8 34.0(13) 4_566 .
N7 Bi1 N7 N8 -160.9(10) 3_657 .
O1 Bi1 N7 N8 67.2(7) . .
N4 Bi1 N7 N8 -143.3(6) 4_566 .
N4 Bi1 N7 Bi1 87.6(4) . 3_657
N1 Bi1 N7 Bi1 156.9(4) . 3_657
N1 Bi1 N7 Bi1 -165.1(6) 4_566 3_657
N7 Bi1 N7 Bi1 0.0 3_657 3_657
O1 Bi1 N7 Bi1 -131.9(3) . 3_657
N4 Bi1 N7 Bi1 17.6(5) 4_566 3_657
Bi1 N7 N8 N9 149(100) . .
Bi1 N7 N8 N9 -11(100) 3_657 .
N4 Bi1 O1 C1 173.1(15) . .
N1 Bi1 O1 C1 -173.2(17) . .
N7 Bi1 O1 C1 100.4(16) . .
N1 Bi1 O1 C1 -90.0(16) 4_566 .
N7 Bi1 O1 C1 49.1(17) 3_657 .
N4 Bi1 O1 C1 -49.5(17) 4_566 .
Bi1 O1 C1 C3 -130.1(14) . .
Bi1 O1 C1 C2 47(2) . .
